data_7008417
loop_
_publ_author_name
'Shatruk, Mikhail'
'Chouai, Abdellatif'
'Prosvirin, Andrey V.'
'Dunbar, Kim R.'

_publ_section_title
;
 Structural and magnetic properties of iron(II) complexes with
 1,4,5,8,9,12-hexaazatriphenylene (HAT).
;
_journal_issue 11
_journal_name_full 'Dalton transactions (Cambridge, England : 2003)'
_journal_page_first 1897
_journal_page_last 1902
_journal_paper_doi 10.1039/b502567b
_journal_year 2005
_chemical_formula_sum 'C12 H30 Fe3 N6 O27.32 S3'
_chemical_formula_weight 959.27
_chemical_name_systematic
;
?
;
_space_group_IT_number 14
_symmetry_cell_setting monoclinic
_symmetry_space_group_name_Hall '-P 2ybc'
_symmetry_space_group_name_H-M 'P 1 21/c 1'
_atom_sites_solution_hydrogens geom
_atom_sites_solution_primary direct
_atom_sites_solution_secondary difmap
_audit_creation_method SHELXL-97
_cell_angle_alpha 90.00
_cell_angle_beta 97.460(10)
_cell_angle_gamma 90.00
_cell_formula_units_Z 4
_cell_length_a 18.097(17)
_cell_length_b 12.469(8)
_cell_length_c 15.390(10)
_cell_measurement_reflns_used 68
_cell_measurement_temperature 383(2)
_cell_volume 3443(5)
_computing_cell_refinement 'SMART (Bruker, 1996)'
_computing_data_collection 'SMART (Bruker, 1996)'
_computing_data_reduction 'SAINT (Bruker, 1996)'
_computing_molecular_graphics 'XSEED (Barbour, 2001)'
_computing_publication_material 'XSEED (Barbour, 2001)'
_computing_structure_refinement 'SHELXL-97 (Sheldrick, 1997)'
_computing_structure_solution 'SHELXS-97 (Sheldrick, 1990)'
_diffrn_ambient_temperature 383(2)
_diffrn_measured_fraction_theta_full 0.498
_diffrn_measured_fraction_theta_max 0.498
_diffrn_measurement_device_type 'Bruker SMART 1000'
_diffrn_measurement_method 'profile data from \w scans'
_diffrn_radiation_monochromator graphite
_diffrn_radiation_source 'fine-focus sealed tube'
_diffrn_radiation_type MoK\a
_diffrn_radiation_wavelength 0.71073
_diffrn_reflns_av_R_equivalents 0.0464
_diffrn_reflns_av_sigmaI/netI 0.0498
_diffrn_reflns_limit_h_max 20
_diffrn_reflns_limit_h_min -20
_diffrn_reflns_limit_k_max 13
_diffrn_reflns_limit_k_min -13
_diffrn_reflns_limit_l_max 15
_diffrn_reflns_limit_l_min -17
_diffrn_reflns_number 8782
_diffrn_reflns_theta_full 23.26
_diffrn_reflns_theta_max 23.26
_diffrn_reflns_theta_min 1.99
_exptl_absorpt_coefficient_mu 1.537
_exptl_absorpt_correction_type empirical
_exptl_absorpt_process_details 'SADABS (Sheldrick, 1996)'
_exptl_crystal_colour purple
_exptl_crystal_density_diffrn 1.850
_exptl_crystal_density_meas ?
_exptl_crystal_density_method .
_exptl_crystal_description plate
_exptl_crystal_F_000 1954
_exptl_crystal_size_max 0.40
_exptl_crystal_size_mid 0.15
_exptl_crystal_size_min 0.02
_refine_diff_density_max 1.033
_refine_diff_density_min -1.208
_refine_diff_density_rms 0.165
_refine_ls_extinction_method none
_refine_ls_goodness_of_fit_ref 1.246
_refine_ls_hydrogen_treatment mixed
_refine_ls_matrix_type full
_refine_ls_number_parameters 224
_refine_ls_number_reflns 2456
_refine_ls_number_restraints 64
_refine_ls_restrained_S_all 1.697
_refine_ls_R_factor_all 0.1100
_refine_ls_R_factor_gt 0.0983
_refine_ls_shift/su_max 0.030
_refine_ls_shift/su_mean 0.004
_refine_ls_structure_factor_coef Fsqd
_refine_ls_weighting_details 'calc w=1/[\s^2^(Fo^2^)+(0.0000P)^2^+187.7276P] where P=(Fo^2^+2Fc^2^)/3'
_refine_ls_weighting_scheme calc
_refine_ls_wR_factor_gt 0.1992
_refine_ls_wR_factor_ref 0.2039
_reflns_number_gt 2187
_reflns_number_total 2456
_reflns_threshold_expression >2sigma(I)
_cod_data_source_file b502567b.txt
_cod_data_source_block d:\mike\X-ray\ms023\n_p21
_cod_database_code 7008417

loop_
_symmetry_equiv_pos_as_xyz
'x, y, z'
'-x, y+1/2, -z+1/2'
'-x, -y, -z'
'x, -y-1/2, z-1/2'

loop_
_atom_site_label
_atom_site_type_symbol
_atom_site_fract_x
_atom_site_fract_y
_atom_site_fract_z
_atom_site_U_iso_or_equiv
_atom_site_adp_type
_atom_site_occupancy
_atom_site_symmetry_multiplicity
_atom_site_calc_flag
_atom_site_refinement_flags
_atom_site_disorder_assembly
_atom_site_disorder_group
Fe1 Fe 0.08669(10) 0.37051(17) -0.16238(13) 0.0220(5) Uani 1 1 d . . .
Fe2 Fe 0.41489(9) 0.36845(13) 0.15745(11) 0.0033(4) Uani 1 1 d . . .
Fe3 Fe 0.2529(3) 0.87251(10) -0.0019(4) 0.0102(3) Uani 1 1 d . . .
S1 S 0.15354(15) 0.4467(2) 0.18512(18) 0.0075(7) Uani 1 1 d U . .
S2 S 0.3371(2) 0.0484(4) 0.2993(2) 0.0327(11) Uani 1 1 d . . .
S3 S 0.5000 0.0000 0.0000 0.051(2) Uani 1 2 d S . .
S4 S 0.0000 0.0000 0.0000 0.0023(8) Uani 1 2 d SU . .
O1 O 0.1657(5) 0.3355(7) 0.1445(6) 0.021(2) Uiso 1 1 d . . .
O2 O 0.1443(4) 0.5428(7) 0.1327(5) 0.0144(18) Uiso 1 1 d . . .
O3 O 0.0840(4) 0.4324(6) 0.2318(5) 0.005 Uiso 1 1 d U . .
O4 O 0.2162(4) 0.4671(6) 0.2551(5) 0.0121(18) Uiso 1 1 d . . .
O5 O 0.3605(4) -0.0216(6) 0.3828(5) 0.0071(17) Uiso 1 1 d . . .
O6 O 0.2630(5) 0.0113(8) 0.2511(6) 0.028(2) Uiso 1 1 d . . .
O7 O 0.3297(4) 0.1493(6) 0.3395(5) 0.0072(18) Uiso 1 1 d . . .
O8 O 0.3972(5) 0.0483(9) 0.2445(7) 0.034(3) Uiso 1 1 d . . .
O9 O 0.5424(10) 0.0922(15) 0.0600(12) 0.025(4) Uiso 0.50 1 d P . .
O10 O 0.4434(8) 0.0325(12) -0.0766(9) 0.006(3) Uiso 0.50 1 d P . .
O11 O 0.4550(11) -0.0399(17) 0.0710(13) 0.034(5) Uiso 0.50 1 d P . .
O12 O 0.5536(12) -0.0702(18) -0.0188(14) 0.040(5) Uiso 0.50 1 d P . .
O13 O 0.0535(10) 0.0458(16) 0.0579(12) 0.023(4) Uiso 0.50 1 d P . .
O14 O -0.0324(8) 0.1084(12) -0.0426(10) 0.005(3) Uiso 0.50 1 d P . .
O15 O -0.0636(8) -0.0601(12) 0.0260(9) 0.0022(15) Uiso 0.50 1 d PU . .
O16 O 0.0318(7) -0.0661(12) -0.0712(9) 0.0018(15) Uiso 0.50 1 d PU . .
O17 O 0.1569(5) 0.3443(6) -0.2651(6) 0.038(3) Uiso 1 1 d D . .
O18 O 0.0495(4) 0.2110(6) -0.1619(5) 0.025 Uiso 1 1 d D . .
O19 O 0.0119(3) 0.4220(6) -0.2636(4) 0.0082(17) Uiso 1 1 d D . .
O20 O 0.0057(4) 0.4093(7) -0.0771(5) 0.025 Uiso 1 1 d D . .
O21 O 0.4341(3) 0.2088(6) 0.1415(4) 0.0066(17) Uiso 1 1 d D . .
O22 O 0.4965(4) 0.3985(6) 0.0687(5) 0.019(2) Uiso 1 1 d D . .
O23 O 0.4985(4) 0.4023(6) 0.2601(5) 0.021(2) Uiso 1 1 d D . .
O24 O 0.3447(4) 0.3400(5) 0.2547(4) 0.0016(16) Uiso 1 1 d D . .
O25 O 0.3271(6) 0.8824(7) -0.0815(6) 0.048(3) Uiso 1 1 d D . .
O26 O 0.3220(4) 0.9717(6) 0.0769(5) 0.025 Uiso 1 1 d D . .
O27 O 0.1914(4) 0.9803(6) -0.0845(5) 0.021(2) Uiso 1 1 d D . .
O28 O 0.1764(4) 0.8748(7) 0.1029(5) 0.025 Uiso 1 1 d D . .
N1 N 0.1294(5) 0.5278(8) -0.1321(7) 0.015(2) Uiso 1 1 d . . .
N2 N 0.1837(5) 0.3515(8) -0.0590(6) 0.009(2) Uiso 1 1 d . . .
N3 N 0.3142(5) 0.3375(8) 0.0588(6) 0.0051(15) Uiso 1 1 d U . .
N4 N 0.3732(5) 0.5410(7) 0.1255(6) 0.0013(16) Uiso 1 1 d U . .
N5 N 0.3104(5) 0.7328(7) 0.0688(6) 0.0041(14) Uiso 1 1 d U . .
N6 N 0.1881(6) 0.7281(9) -0.0545(7) 0.017(3) Uiso 1 1 d . . .
C1 C 0.1921(2) 0.54089(18) -0.0629(2) 0.026(3) Uiso 1 1 d G . .
C2 C 0.2215(2) 0.44291(18) -0.0324(3) 0.0076(18) Uiso 1 1 d GU . .
C5 C 0.2839(2) 0.4400(2) 0.0306(3) 0.0044(14) Uiso 1 1 d GU . .
C6 C 0.3168(2) 0.5350(2) 0.0632(3) 0.0020(14) Uiso 1 1 d GU . .
C9 C 0.2873(2) 0.6330(2) 0.0327(3) 0.0037(14) Uiso 1 1 d GU . .
C10 C 0.2250(2) 0.63592(18) -0.0304(3) 0.0086(18) Uiso 1 1 d GU . .
C3 C 0.2112(2) 0.25563(18) -0.0299(3) 0.0113(19) Uiso 1 1 d GU . .
H3 H 0.1867 0.1919 -0.0469 0.014 Uiso 1 1 calc R . .
C4 C 0.2824(2) 0.2563(2) 0.0304(3) 0.0074(16) Uiso 1 1 d GU . .
H4 H 0.3040 0.1906 0.0475 0.009 Uiso 1 1 calc R . .
C7 C 0.3993(6) 0.6324(10) 0.1617(8) 0.016(3) Uiso 1 1 d . . .
H7 H 0.4387 0.6328 0.2069 0.019 Uiso 1 1 calc R . .
C8 C 0.3680(6) 0.7213(9) 0.1322(7) 0.0056(18) Uiso 1 1 d U . .
H8 H 0.3879 0.7841 0.1581 0.007 Uiso 1 1 calc R . .
C11 C 0.1268(7) 0.7298(11) -0.1136(8) 0.019(3) Uiso 1 1 d . . .
H11 H 0.1028 0.7937 -0.1307 0.023 Uiso 1 1 calc R . .
C12 C 0.0990(7) 0.6247(11) -0.1506(9) 0.019(3) Uiso 1 1 d . . .
H12 H 0.0559 0.6264 -0.1908 0.023 Uiso 1 1 calc R . .
H17A H 0.1603 0.2816 -0.3038 0.023 Uiso 1 1 d GD . .
H17B H 0.1964 0.3904 -0.2494 0.023 Uiso 1 1 d GD . .
H18A H 0.0774 0.1612 -0.1745 0.023 Uiso 1 1 d GD . .
H18B H 0.0378 0.1721 -0.1139 0.023 Uiso 1 1 d GD . .
H19A H 0.0210 0.4320 -0.3190 0.023 Uiso 1 1 d GD . .
H19B H -0.0293 0.4504 -0.2511 0.023 Uiso 1 1 d GD . .
H20A H -0.0486 0.4212 -0.0752 0.023 Uiso 1 1 d GD . .
H20B H 0.0055 0.3680 -0.0281 0.023 Uiso 1 1 d GD . .
H21A H 0.4721 0.1750 0.1253 0.023 Uiso 1 1 d GD . .
H21B H 0.4354 0.1768 0.1850 0.023 Uiso 1 1 d GD . .
H22A H 0.4878 0.3529 0.0163 0.023 Uiso 1 1 d GD . .
H22B H 0.5491 0.4315 0.0816 0.023 Uiso 1 1 d GD . .
H23A H 0.5292 0.4562 0.2531 0.023 Uiso 1 1 d GD . .
H23B H 0.4801 0.4512 0.2981 0.023 Uiso 1 1 d GD . .
H24A H 0.3180 0.3835 0.2827 0.023 Uiso 1 1 d GD . .
H24B H 0.3395 0.2885 0.3037 0.023 Uiso 1 1 d GD . .
H25A H 0.3212 0.8106 -0.1125 0.023 Uiso 1 1 d GD . .
H25B H 0.2992 0.9040 -0.1304 0.023 Uiso 1 1 d GD . .
H26A H 0.3434 1.0216 0.0553 0.023 Uiso 1 1 d GD . .
H26B H 0.3122 0.9554 0.1327 0.023 Uiso 1 1 d GD . .
H27A H 0.1507 0.9648 -0.1197 0.023 Uiso 1 1 d GD . .
H27B H 0.1625 1.0220 -0.0641 0.023 Uiso 1 1 d GD . .
H28A H 0.1216 0.8728 0.0915 0.023 Uiso 1 1 d GD . .
H28B H 0.1722 0.8125 0.1478 0.023 Uiso 1 1 d GD . .
O1S O 0.4724(2) 0.2738(3) -0.0666(4) 0.032(2) Uiso 1 1 d G . .
O2S O 0.0294(2) 0.2824(3) 0.0684(3) 0.033(3) Uiso 1 1 d G . .
O3S O 0.2714(5) -0.2093(3) 0.2778(5) 0.011(2) Uiso 0.33 1 d PG A -1
O4S O 0.3221(5) -0.2274(4) 0.3034(5) 0.011(2) Uiso 0.33 1 d PG B -2
O5S O 0.3787(5) -0.2309(4) 0.3261(5) 0.011(2) Uiso 0.34 1 d PG C -3
O6S O 0.2132(5) -0.2762(3) 0.2212(5) 0.011(2) Uiso 0.34 1 d PG D -4

loop_
_atom_site_aniso_label
_atom_site_aniso_U_11
_atom_site_aniso_U_22
_atom_site_aniso_U_33
_atom_site_aniso_U_23
_atom_site_aniso_U_13
_atom_site_aniso_U_12
Fe1 0.0183(8) 0.0286(10) 0.0192(9) -0.0036(9) 0.0028(7) 0.0013(9)
Fe2 0.0035(7) 0.0029(8) 0.0035(8) 0.0004(7) 0.0006(6) 0.0001(7)
Fe3 0.0104(6) 0.0106(6) 0.0091(6) 0.003(3) 0.0000(5) -0.001(2)
S1 0.0090(12) 0.0046(13) 0.0090(13) 0.0062(12) 0.0019(11) 0.0000(11)
S2 0.0334(18) 0.054(2) 0.0135(17) 0.0136(17) 0.0147(14) 0.0313(17)
S3 0.066(4) 0.028(3) 0.059(4) 0.009(3) 0.003(3) -0.013(3)
S4 0.0019(13) 0.0027(14) 0.0023(14) -0.0019(13) 0.0001(12) -0.0002(13)

loop_
_atom_type_symbol
_atom_type_description
_atom_type_scat_dispersion_real
_atom_type_scat_dispersion_imag
_atom_type_scat_source
C C 0.0033 0.0016 'International Tables Vol C Tables 4.2.6.8 and 6.1.1.4'
H H 0.0000 0.0000 'International Tables Vol C Tables 4.2.6.8 and 6.1.1.4'
Fe Fe 0.3463 0.8444 'International Tables Vol C Tables 4.2.6.8 and 6.1.1.4'
N N 0.0061 0.0033 'International Tables Vol C Tables 4.2.6.8 and 6.1.1.4'
O O 0.0106 0.0060 'International Tables Vol C Tables 4.2.6.8 and 6.1.1.4'
S S 0.1246 0.1234 'International Tables Vol C Tables 4.2.6.8 and 6.1.1.4'

loop_
_geom_angle_atom_site_label_1
_geom_angle_atom_site_label_2
_geom_angle_atom_site_label_3
_geom_angle
_geom_angle_site_symmetry_1
_geom_angle_site_symmetry_3
_geom_angle_publ_flag
O19 Fe1 O18 96.9(3) . . ?
O19 Fe1 N1 93.6(3) . . ?
O18 Fe1 N1 167.3(4) . . ?
O19 Fe1 O20 87.6(3) . . ?
O18 Fe1 O20 88.1(3) . . ?
N1 Fe1 O20 85.2(4) . . ?
O19 Fe1 O17 83.4(3) . . ?
O18 Fe1 O17 94.4(3) . . ?
N1 Fe1 O17 93.9(4) . . ?
O20 Fe1 O17 170.8(3) . . ?
O19 Fe1 N2 165.6(3) . . ?
O18 Fe1 N2 96.9(3) . . ?
N1 Fe1 N2 73.3(4) . . ?
O20 Fe1 N2 97.2(3) . . ?
O17 Fe1 N2 91.3(3) . . ?
O21 Fe2 O23 99.8(3) . . ?
O21 Fe2 O24 92.8(3) . . ?
O23 Fe2 O24 86.6(3) . . ?
O21 Fe2 O22 87.3(3) . . ?
O23 Fe2 O22 87.5(3) . . ?
O24 Fe2 O22 174.0(3) . . ?
O21 Fe2 N3 83.5(3) . . ?
O23 Fe2 N3 172.5(3) . . ?
O24 Fe2 N3 86.6(3) . . ?
O22 Fe2 N3 99.4(3) . . ?
O21 Fe2 N4 159.7(3) . . ?
O23 Fe2 N4 99.1(3) . . ?
O24 Fe2 N4 95.6(3) . . ?
O22 Fe2 N4 86.3(3) . . ?
N3 Fe2 N4 78.6(3) . . ?
O25 Fe3 O26 85.1(4) . . ?
O25 Fe3 O27 86.1(4) . . ?
O26 Fe3 O27 102.1(3) . . ?
O25 Fe3 N5 92.3(4) . . ?
O26 Fe3 N5 88.4(4) . . ?
O27 Fe3 N5 169.1(4) . . ?
O25 Fe3 N6 101.3(4) . . ?
O26 Fe3 N6 162.2(4) . . ?
O27 Fe3 N6 94.9(4) . . ?
N5 Fe3 N6 74.8(3) . . ?
O25 Fe3 O28 172.5(4) . . ?
O26 Fe3 O28 87.4(4) . . ?
O27 Fe3 O28 95.7(3) . . ?
N5 Fe3 O28 87.3(4) . . ?
N6 Fe3 O28 85.9(4) . . ?
O2 S1 O4 106.6(5) . . ?
O2 S1 O3 108.3(5) . . ?
O4 S1 O3 106.0(4) . . ?
O2 S1 O1 122.1(5) . . ?
O4 S1 O1 108.2(5) . . ?
O3 S1 O1 104.6(5) . . ?
O7 S2 O8 111.8(6) . . ?
O7 S2 O6 111.0(5) . . ?
O8 S2 O6 113.2(6) . . ?
O7 S2 O5 99.6(5) . . ?
O8 S2 O5 109.3(5) . . ?
O6 S2 O5 111.0(5) . . ?
O12 S3 O12 180(3) 3_655 . ?
O12 S3 O10 115.7(10) 3_655 3_655 ?
O12 S3 O10 64.3(10) . 3_655 ?
O12 S3 O10 64.3(10) 3_655 . ?
O12 S3 O10 115.7(10) . . ?
O10 S3 O10 180.0(16) 3_655 . ?
O12 S3 O11 66.3(12) 3_655 . ?
O12 S3 O11 113.7(12) . . ?
O10 S3 O11 74.0(9) 3_655 . ?
O10 S3 O11 106.0(9) . . ?
O12 S3 O11 113.7(12) 3_655 3_655 ?
O12 S3 O11 66.3(12) . 3_655 ?
O10 S3 O11 106.0(9) 3_655 3_655 ?
O10 S3 O11 74.0(9) . 3_655 ?
O11 S3 O11 180(2) . 3_655 ?
O12 S3 O9 73.7(11) 3_655 . ?
O12 S3 O9 106.3(11) . . ?
O10 S3 O9 61.3(8) 3_655 . ?
O10 S3 O9 118.7(8) . . ?
O11 S3 O9 94.6(10) . . ?
O11 S3 O9 85.4(10) 3_655 . ?
O12 S3 O9 106.3(11) 3_655 3_655 ?
O12 S3 O9 73.7(11) . 3_655 ?
O10 S3 O9 118.7(8) 3_655 3_655 ?
O10 S3 O9 61.3(8) . 3_655 ?
O11 S3 O9 85.4(10) . 3_655 ?
O11 S3 O9 94.6(10) 3_655 3_655 ?
O9 S3 O9 180.0(19) . 3_655 ?
O13 S4 O13 180(2) . 3 ?
O13 S4 O15 123.6(10) . . ?
O13 S4 O15 56.4(10) 3 . ?
O13 S4 O15 56.4(10) . 3 ?
O13 S4 O15 123.6(10) 3 3 ?
O15 S4 O15 180.0(16) . 3 ?
O13 S4 O16 113.1(9) . . ?
O13 S4 O16 66.9(9) 3 . ?
O15 S4 O16 107.4(8) . . ?
O15 S4 O16 72.6(8) 3 . ?
O13 S4 O16 66.9(9) . 3 ?
O13 S4 O16 113.1(9) 3 3 ?
O15 S4 O16 72.6(8) . 3 ?
O15 S4 O16 107.4(8) 3 3 ?
O16 S4 O16 180.0(14) . 3 ?
O13 S4 O14 96.2(10) . . ?
O13 S4 O14 83.8(10) 3 . ?
O15 S4 O14 106.7(8) . . ?
O15 S4 O14 73.3(8) 3 . ?
O16 S4 O14 108.4(8) . . ?
O16 S4 O14 71.6(8) 3 . ?
O13 S4 O14 83.8(10) . 3 ?
O13 S4 O14 96.2(10) 3 3 ?
O15 S4 O14 73.3(8) . 3 ?
O15 S4 O14 106.7(8) 3 3 ?
O16 S4 O14 71.6(8) . 3 ?
O16 S4 O14 108.4(8) 3 3 ?
O14 S4 O14 180.0(15) . 3 ?
O10 O9 S3 56.5(8) 3_655 . ?
O10 O9 O12 92.0(12) 3_655 3_655 ?
S3 O9 O12 47.0(8) . 3_655 ?
S3 O10 O12 53.2(9) . 3_655 ?
S3 O10 O9 62.3(8) . 3_655 ?
O12 O10 O9 99.2(13) 3_655 3_655 ?
S3 O11 O12 51.9(10) . 3_655 ?
S3 O12 O10 62.6(11) . 3_655 ?
S3 O12 O11 61.8(12) . 3_655 ?
O10 O12 O11 102.1(16) 3_655 3_655 ?
S3 O12 O9 59.4(10) . 3_655 ?
O10 O12 O9 107.3(15) 3_655 3_655 ?
O11 O12 O9 85.8(13) 3_655 3_655 ?
O15 O13 S4 66.2(10) 3 . ?
O15 O13 O16 110.8(14) 3 3 ?
S4 O13 O16 62.1(9) . 3 ?
O13 O15 S4 57.4(10) 3 . ?
O13 O15 O16 100.5(13) 3 3 ?
S4 O15 O16 55.5(7) . 3 ?
S4 O16 O13 51.0(8) . 3 ?
S4 O16 O15 51.9(6) . 3 ?
O13 O16 O15 94.5(11) 3 3 ?
Fe1 O17 H17A 130.1 . . ?
Fe1 O17 H17B 102.9 . . ?
H17A O17 H17B 122.7 . . ?
Fe1 O18 H18A 119.8 . . ?
Fe1 O18 H18B 127.0 . . ?
H18A O18 H18B 90.2 . . ?
Fe1 O19 H19A 125.8 . . ?
Fe1 O19 H19B 117.7 . . ?
H19A O19 H19B 115.0 . . ?
Fe1 O20 H20A 143.5 . . ?
Fe1 O20 H20B 117.0 . . ?
H20A O20 H20B 87.3 . . ?
Fe2 O21 H21A 131.3 . . ?
Fe2 O21 H21B 112.5 . . ?
H21A O21 H21B 93.7 . . ?
Fe2 O22 H22A 111.6 . . ?
Fe2 O22 H22B 129.4 . . ?
H22A O22 H22B 115.6 . . ?
Fe2 O23 H23A 117.7 . . ?
Fe2 O23 H23B 108.9 . . ?
H23A O23 H23B 82.1 . . ?
Fe2 O24 H24A 131.7 . . ?
Fe2 O24 H24B 139.7 . . ?
H24A O24 H24B 85.1 . . ?
Fe3 O25 H25A 101.7 . . ?
Fe3 O25 H25B 101.0 . . ?
H25A O25 H25B 81.8 . . ?
Fe3 O26 H26A 120.0 . . ?
Fe3 O26 H26B 104.0 . . ?
H26A O26 H26B 134.3 . . ?
Fe3 O27 H27A 125.3 . . ?
Fe3 O27 H27B 119.4 . . ?
H27A O27 H27B 81.5 . . ?
Fe3 O28 H28A 124.6 . . ?
Fe3 O28 H28B 124.4 . . ?
H28A O28 H28B 86.7 . . ?
C12 N1 C1 108.2(9) . . ?
C12 N1 Fe1 130.7(8) . . ?
C1 N1 Fe1 119.1(6) . . ?
C3 N2 C2 119.5(7) . . ?
C3 N2 Fe1 123.7(6) . . ?
C2 N2 Fe1 116.3(6) . . ?
C4 N3 C5 119.2(7) . . ?
C4 N3 Fe2 133.5(6) . . ?
C5 N3 Fe2 107.2(5) . . ?
C6 N4 C7 123.9(9) . . ?
C6 N4 Fe2 107.7(5) . . ?
C7 N4 Fe2 128.4(7) . . ?
C8 N5 C9 110.8(8) . . ?
C8 N5 Fe3 134.9(8) . . ?
C9 N5 Fe3 113.8(5) . . ?
C11 N6 C10 122.3(10) . . ?
C11 N6 Fe3 125.5(9) . . ?
C10 N6 Fe3 111.5(6) . . ?
C2 C1 C10 120.0 . . ?
C2 C1 N1 112.0(4) . . ?
C10 C1 N1 127.9(4) . . ?
N2 C2 C1 118.5(4) . . ?
N2 C2 C5 121.1(4) . . ?
C1 C2 C5 120.0 . . ?
C6 C5 C2 120.0 . . ?
C6 C5 N3 121.4(4) . . ?
C2 C5 N3 118.6(4) . . ?
N4 C6 C5 124.8(4) . . ?
N4 C6 C9 115.2(4) . . ?
C5 C6 C9 120.0 . . ?
C6 C9 C10 120.0 . . ?
C6 C9 N5 124.4(4) . . ?
C10 C9 N5 115.1(4) . . ?
N6 C10 C9 122.7(5) . . ?
N6 C10 C1 116.8(5) . . ?
C9 C10 C1 120.0 . . ?
N2 C3 C4 117.0(4) . . ?
N2 C3 H3 121.5 . . ?
C4 C3 H3 121.5 . . ?
N3 C4 C3 124.0(5) . . ?
N3 C4 H4 118.0 . . ?
C3 C4 H4 118.0 . . ?
C8 C7 N4 118.0(10) . . ?
C8 C7 H7 121.0 . . ?
N4 C7 H7 121.0 . . ?
C7 C8 N5 127.5(11) . . ?
C7 C8 H8 116.2 . . ?
N5 C8 H8 116.2 . . ?
N6 C11 C12 117.1(12) . . ?
N6 C11 H11 121.5 . . ?
C12 C11 H11 121.5 . . ?
N1 C12 C11 126.9(11) . . ?
N1 C12 H12 116.5 . . ?
C11 C12 H12 116.5 . . ?

loop_
_geom_bond_atom_site_label_1
_geom_bond_atom_site_label_2
_geom_bond_distance
_geom_bond_site_symmetry_2
_geom_bond_publ_flag
Fe1 O19 2.031(6) . ?
Fe1 O18 2.101(8) . ?
Fe1 N1 2.137(10) . ?
Fe1 O20 2.147(8) . ?
Fe1 O17 2.177(10) . ?
Fe1 N2 2.224(9) . ?
Fe2 O21 2.041(7) . ?
Fe2 O23 2.083(8) . ?
Fe2 O24 2.114(7) . ?
Fe2 O22 2.170(8) . ?
Fe2 N3 2.249(9) . ?
Fe2 N4 2.312(9) . ?
Fe3 O25 1.936(12) . ?
Fe3 O26 2.042(9) . ?
Fe3 O27 2.072(9) . ?
Fe3 N5 2.237(9) . ?
Fe3 N6 2.242(11) . ?
Fe3 O28 2.258(10) . ?
S1 O2 1.442(9) . ?
S1 O4 1.481(8) . ?
S1 O3 1.537(8) . ?
S1 O1 1.548(9) . ?
S2 O7 1.416(9) . ?
S2 O8 1.460(11) . ?
S2 O6 1.517(10) . ?
S2 O5 1.566(8) . ?
S3 O12 1.36(2) 3_655 ?
S3 O12 1.36(2) . ?
S3 O10 1.513(14) 3_655 ?
S3 O10 1.513(14) . ?
S3 O11 1.53(2) . ?
S3 O11 1.53(2) 3_655 ?
S3 O9 1.606(18) . ?
S3 O9 1.606(18) 3_655 ?
S4 O13 1.355(18) . ?
S4 O13 1.355(18) 3 ?
S4 O15 1.471(15) . ?
S4 O15 1.471(15) 3 ?
S4 O16 1.541(14) . ?
S4 O16 1.541(14) 3 ?
S4 O14 1.581(15) . ?
S4 O14 1.581(15) 3 ?
O9 O10 1.59(2) 3_655 ?
O9 O12 1.79(3) 3_655 ?
O10 O12 1.54(3) 3_655 ?
O10 O9 1.59(2) 3_655 ?
O11 O12 1.59(3) 3_655 ?
O12 O10 1.54(3) 3_655 ?
O12 O11 1.59(3) 3_655 ?
O12 O9 1.79(3) 3_655 ?
O13 O15 1.34(2) 3 ?
O13 O16 1.60(2) 3 ?
O15 O13 1.34(2) 3 ?
O15 O16 1.78(2) 3 ?
O16 O13 1.60(2) 3 ?
O16 O15 1.78(2) 3 ?
O17 H17A 0.9896 . ?
O17 H17B 0.9259 . ?
O18 H18A 0.8381 . ?
O18 H18B 0.9310 . ?
O19 H19A 0.8978 . ?
O19 H19B 0.8688 . ?
O20 H20A 0.9971 . ?
O20 H20B 0.9120 . ?
O21 H21A 0.8696 . ?
O21 H21B 0.7773 . ?
O22 H22A 0.9832 . ?
O22 H22B 1.0326 . ?
O23 H23A 0.8883 . ?
O23 H23B 0.9357 . ?
O24 H24A 0.8764 . ?
O24 H24B 1.0046 . ?
O25 H25A 1.0142 . ?
O25 H25B 0.8905 . ?
O26 H26A 0.8256 . ?
O26 H26B 0.9211 . ?
O27 H27A 0.8775 . ?
O27 H27B 0.8277 . ?
O28 H28A 0.9840 . ?
O28 H28B 1.0484 . ?
N1 C12 1.343(17) . ?
N1 C1 1.461(10) . ?
N2 C3 1.348(10) . ?
N2 C2 1.365(10) . ?
N3 C4 1.217(10) . ?
N3 C5 1.435(10) . ?
N4 C6 1.309(9) . ?
N4 C7 1.328(15) . ?
N5 C8 1.341(13) . ?
N5 C9 1.404(9) . ?
N6 C11 1.339(16) . ?
N6 C10 1.357(11) . ?
C1 C2 1.3900 . ?
C1 C10 1.3900 . ?
C2 C5 1.3900 . ?
C5 C6 1.3900 . ?
C6 C9 1.3900 . ?
C9 C10 1.3900 . ?
C3 C4 1.4886 . ?
C3 H3 0.9300 . ?
C4 H4 0.9300 . ?
C7 C8 1.299(16) . ?
C7 H7 0.9300 . ?
C8 H8 0.9300 . ?
C11 C12 1.491(19) . ?
C11 H11 0.9300 . ?
C12 H12 0.9300 . ?
